data_2218055
loop_
_publ_author_name
'Zhang, Wei-Ping'
'Liu, Ying-Ying'
'Ma, Jian-Fang'

_publ_section_title Poly[bis[chloridocopper(I)]-\m~4~-1,4-bis[1-(3-pyridylmethyl)-1<i>H</i>-benzimidazol-2-yl]butane]
_journal_coeditor_code BT2684
_journal_issue 5
_journal_name_full 'Acta Crystallographica Section E'
_journal_page_first m641
_journal_paper_doi 10.1107/S1600536808008696
_journal_volume 64
_journal_year 2008
_chemical_formula_iupac '[Cu2 Cl2 (C30 H28 N6)]'
_chemical_formula_moiety 'C30 H28 Cl2 Cu2 N6'
_chemical_formula_sum 'C30 H28 Cl2 Cu2 N6'
_chemical_formula_weight 670.56
_chemical_name_systematic
;
poly[bis[chloridocopper(I)]-\m~4~-
-\m-1,4-bis[1-(3-pyridylmethyl)-1<i>H</i>-benzimidazol-2-yl]butane]
;
_space_group_IT_number 14
_symmetry_cell_setting monoclinic
_symmetry_space_group_name_Hall '-P 2yn'
_symmetry_space_group_name_H-M 'P 1 21/n 1'
_atom_sites_solution_hydrogens geom
_atom_sites_solution_primary direct
_atom_sites_solution_secondary difmap
_audit_creation_method SHELXL-97
_cell_angle_alpha 90.00
_cell_angle_beta 97.412(2)
_cell_angle_gamma 90.00
_cell_formula_units_Z 4
_cell_length_a 9.4792(11)
_cell_length_b 17.810(2)
_cell_length_c 17.326(2)
_cell_measurement_reflns_used 3170
_cell_measurement_temperature 293(2)
_cell_measurement_theta_max 28.3
_cell_measurement_theta_min 1.7
_cell_volume 2900.6(6)
_computing_cell_refinement 'SAINT (Bruker, 1999)'
_computing_data_collection 'SMART (Bruker, 1999)'
_computing_data_reduction 'SAINT (Bruker, 1999)'
_computing_molecular_graphics 'SHELXTL-Plus (Sheldrick, 2008)'
_computing_publication_material 'SHELXL97 (Sheldrick, 2008)'
_computing_structure_refinement 'SHELXL97 (Sheldrick, 2008)'
_computing_structure_solution 'SHELXS97 (Sheldrick, 2008)'
_diffrn_ambient_temperature 293(2)
_diffrn_measured_fraction_theta_full 0.998
_diffrn_measured_fraction_theta_max 0.937
_diffrn_measurement_device_type 'Bruker APEX CCD area-detector'
_diffrn_measurement_method \w
_diffrn_radiation_monochromator graphite
_diffrn_radiation_source 'fine-focus sealed tube'
_diffrn_radiation_type MoK\a
_diffrn_radiation_wavelength 0.71073
_diffrn_reflns_av_R_equivalents 0.0618
_diffrn_reflns_av_sigmaI/netI 0.0879
_diffrn_reflns_limit_h_max 12
_diffrn_reflns_limit_h_min -11
_diffrn_reflns_limit_k_max 23
_diffrn_reflns_limit_k_min -19
_diffrn_reflns_limit_l_max 22
_diffrn_reflns_limit_l_min -22
_diffrn_reflns_number 17514
_diffrn_reflns_theta_full 25.00
_diffrn_reflns_theta_max 28.30
_diffrn_reflns_theta_min 1.65
_diffrn_standards_number 0
_exptl_absorpt_coefficient_mu 1.682
_exptl_absorpt_correction_T_max 0.84
_exptl_absorpt_correction_T_min 0.66
_exptl_absorpt_correction_type multi-scan
_exptl_absorpt_process_details '(SADABS; Sheldrick, 1996)'
_exptl_crystal_colour red
_exptl_crystal_density_diffrn 1.536
_exptl_crystal_density_method 'not measured'
_exptl_crystal_description block
_exptl_crystal_F_000 1368
_exptl_crystal_size_max 0.23
_exptl_crystal_size_mid 0.20
_exptl_crystal_size_min 0.09
_refine_diff_density_max 0.424
_refine_diff_density_min -0.435
_refine_ls_extinction_method none
_refine_ls_goodness_of_fit_ref 0.971
_refine_ls_hydrogen_treatment constr
_refine_ls_matrix_type full
_refine_ls_number_parameters 361
_refine_ls_number_reflns 6759
_refine_ls_number_restraints 0
_refine_ls_restrained_S_all 0.971
_refine_ls_R_factor_all 0.1408
_refine_ls_R_factor_gt 0.0538
_refine_ls_shift/su_max 0.001
_refine_ls_shift/su_mean 0.000
_refine_ls_structure_factor_coef Fsqd
_refine_ls_weighting_details 'calc w=1/[\s^2^(Fo^2^)+(0.0872P)^2^] where P=(Fo^2^+2Fc^2^)/3'
_refine_ls_weighting_scheme calc
_refine_ls_wR_factor_gt 0.1307
_refine_ls_wR_factor_ref 0.1855
_reflns_number_gt 3170
_reflns_number_total 6759
_reflns_threshold_expression I>2\s(I)
_cod_data_source_file bt2684.cif
_cod_data_source_block I
_cod_depositor_comments
;
The following automatic conversions were performed:
'_symmetry_cell_setting' value 'Monoclinic' changed to 'monoclinic'
according to '/home/saulius/struct/CIF-dictionaries/cif_core.dic'
dictionary named 'cif_core.dic' version 2.4.1 from 2010-06-29.

Automatic conversion script
Id: cif_fix_enum 1527 2010-12-29 10:47:43Z saulius 

The following automatic conversions were performed:

'_symmetry_cell_setting' value 'Monoclinic' changed to 'monoclinic'
according to /home/saulius/struct/CIF-dictionaries/cif_core.dic
dictionary named 'cif_core.dic' version 2.4.1 from 2010-06-29.

Automatic conversion script
Id: cif_fix_values 1715 2011-07-08 13:25:40Z adriana 
;
_cod_original_cell_volume 2900.5(6)
_cod_original_sg_symbol_H-M 'P 21/n'
_cod_database_code 2218055
_cod_database_fobs_code 2218055

loop_
_symmetry_equiv_pos_as_xyz
'x, y, z'
'-x+1/2, y+1/2, -z+1/2'
'-x, -y, -z'
'x-1/2, -y-1/2, z-1/2'

loop_
_atom_site_type_symbol
_atom_site_label
_atom_site_fract_x
_atom_site_fract_y
_atom_site_fract_z
_atom_site_U_iso_or_equiv
_atom_site_adp_type
_atom_site_calc_flag
_atom_site_refinement_flags
_atom_site_occupancy
Cu Cu1 0.74531(8) 0.80687(4) 0.14462(4) 0.0609(2) Uani d . 1
Cu Cu2 0.78422(7) 0.87957(4) -0.16694(4) 0.0574(2) Uani d . 1
C C1 0.7866(5) 0.9707(3) 0.1746(3) 0.0456(12) Uani d . 1
C C2 0.7040(5) 0.9140(3) 0.2683(3) 0.0460(12) Uani d . 1
C C3 0.7232(5) 0.9888(3) 0.2904(3) 0.0474(12) Uani d . 1
C C4 0.6930(6) 1.0155(4) 0.3612(3) 0.0660(16) Uani d . 1
H H4 0.7093 1.0652 0.3764 0.079 Uiso calc R 1
C C5 0.6365(7) 0.9631(4) 0.4082(3) 0.083(2) Uani d . 1
H H5 0.6131 0.9783 0.4563 0.099 Uiso calc R 1
C C6 0.6141(7) 0.8894(4) 0.3856(3) 0.081(2) Uani d . 1
H H6 0.5730 0.8567 0.4181 0.097 Uiso calc R 1
C C7 0.6507(6) 0.8627(3) 0.3163(3) 0.0646(16) Uani d . 1
H H7 0.6399 0.8123 0.3026 0.078 Uiso calc R 1
C C8 0.8373(6) 0.9869(3) 0.0976(3) 0.0552(14) Uani d . 1
H H8A 0.8916 0.9442 0.0828 0.066 Uiso calc R 1
H H8B 0.9003 1.0300 0.1033 0.066 Uiso calc R 1
C C9 0.7150(5) 1.0027(3) 0.0326(3) 0.0493(12) Uani d . 1
H H9A 0.6547 0.9587 0.0243 0.059 Uiso calc R 1
H H9B 0.6577 1.0438 0.0479 0.059 Uiso calc R 1
C C10 0.7729(5) 1.0226(3) -0.0425(3) 0.0581(14) Uani d . 1
H H10A 0.8318 0.9817 -0.0568 0.070 Uiso calc R 1
H H10B 0.8325 1.0669 -0.0338 0.070 Uiso calc R 1
C C11 0.6556(6) 1.0379(3) -0.1096(3) 0.0559(14) Uani d . 1
H H11A 0.5821 1.0000 -0.1093 0.067 Uiso calc R 1
H H11B 0.6130 1.0863 -0.1016 0.067 Uiso calc R 1
C C12 0.7078(5) 1.0375(3) -0.1868(3) 0.0466(12) Uani d . 1
C C13 0.8090(5) 1.0002(3) -0.2879(3) 0.0452(12) Uani d . 1
C C14 0.7697(5) 1.0753(3) -0.3012(3) 0.0499(13) Uani d . 1
C C15 0.7930(7) 1.1126(3) -0.3687(3) 0.0685(17) Uani d . 1
H H15 0.7635 1.1619 -0.3781 0.082 Uiso calc R 1
C C16 0.8612(8) 1.0735(4) -0.4208(4) 0.082(2) Uani d . 1
H H16 0.8805 1.0972 -0.4661 0.099 Uiso calc R 1
C C17 0.9024(7) 0.9993(4) -0.4079(3) 0.0748(19) Uani d . 1
H H17 0.9484 0.9745 -0.4447 0.090 Uiso calc R 1
C C18 0.8765(6) 0.9618(3) -0.3416(3) 0.0589(14) Uani d . 1
H H18 0.9038 0.9119 -0.3334 0.071 Uiso calc R 1
C C19 0.6695(6) 1.1750(3) -0.2180(3) 0.0558(14) Uani d . 1
H H19A 0.5894 1.1755 -0.1883 0.067 Uiso calc R 1
H H19B 0.6417 1.2019 -0.2663 0.067 Uiso calc R 1
C C20 0.7944(6) 1.2145(3) -0.1722(3) 0.0521(13) Uani d . 1
C C21 0.7711(7) 1.2767(4) -0.1289(4) 0.0792(19) Uani d . 1
H H21 0.6790 1.2932 -0.1258 0.095 Uiso calc R 1
C C22 0.8856(9) 1.3143(4) -0.0902(4) 0.095(2) Uani d . 1
H H22 0.8707 1.3572 -0.0617 0.114 Uiso calc R 1
C C23 1.0253(7) 1.2885(4) -0.0931(4) 0.0750(18) Uani d . 1
H H23 1.1017 1.3144 -0.0664 0.090 Uiso calc R 1
C C24 0.9395(6) 1.1933(3) -0.1734(3) 0.0620(15) Uani d . 1
H H24 0.9582 1.1526 -0.2042 0.074 Uiso calc R 1
C C25 0.7993(5) 1.1051(3) 0.2233(3) 0.0497(13) Uani d . 1
H H25A 0.8834 1.1140 0.1981 0.060 Uiso calc R 1
H H25B 0.8160 1.1266 0.2751 0.060 Uiso calc R 1
C C26 0.6735(5) 1.1438(3) 0.1775(3) 0.0447(12) Uani d . 1
C C27 0.6887(6) 1.1899(3) 0.1157(3) 0.0600(15) Uani d . 1
H H27 0.7789 1.2003 0.1027 0.072 Uiso calc R 1
C C28 0.5706(6) 1.2209(4) 0.0727(4) 0.0742(18) Uani d . 1
H H28 0.5800 1.2532 0.0315 0.089 Uiso calc R 1
C C29 0.4405(6) 1.2033(3) 0.0918(3) 0.0619(15) Uani d . 1
H H29 0.3606 1.2231 0.0619 0.074 Uiso calc R 1
C C30 0.5386(6) 1.1306(3) 0.1931(3) 0.0533(13) Uani d . 1
H H30 0.5270 1.0999 0.2352 0.064 Uiso calc R 1
N N1 0.7676(4) 0.9779(2) -0.2158(2) 0.0484(10) Uani d . 1
N N2 0.7044(4) 1.0974(2) -0.2354(2) 0.0491(11) Uani d . 1
N N3 0.7773(4) 1.0246(2) 0.2295(2) 0.0459(10) Uani d . 1
N N4 0.7451(4) 0.9039(2) 0.1955(2) 0.0489(10) Uani d . 1
N N5 0.4217(5) 1.1587(3) 0.1516(3) 0.0584(12) Uani d . 1
N N6 1.0488(5) 1.2277(2) -0.1335(3) 0.0610(12) Uani d . 1
Cl Cl1 0.60349(16) 0.71402(8) 0.10540(9) 0.0659(4) Uani d . 1
Cl Cl2 0.93594(16) 0.80208(9) -0.10598(10) 0.0758(5) Uani d . 1

loop_
_atom_site_aniso_label
_atom_site_aniso_U_11
_atom_site_aniso_U_22
_atom_site_aniso_U_33
_atom_site_aniso_U_12
_atom_site_aniso_U_13
_atom_site_aniso_U_23
Cu1 0.0632(5) 0.0542(4) 0.0644(5) 0.0018(3) 0.0055(4) -0.0063(3)
Cu2 0.0579(5) 0.0523(4) 0.0641(4) 0.0078(3) 0.0158(3) 0.0094(3)
C1 0.033(3) 0.057(3) 0.047(3) 0.005(2) 0.007(2) 0.002(3)
C2 0.040(3) 0.050(3) 0.049(3) 0.002(2) 0.007(2) 0.008(2)
C3 0.048(3) 0.057(3) 0.038(3) -0.005(2) 0.007(2) 0.002(2)
C4 0.074(4) 0.071(4) 0.053(3) -0.007(3) 0.009(3) -0.007(3)
C5 0.100(5) 0.105(6) 0.047(3) -0.014(4) 0.019(3) -0.004(4)
C6 0.098(6) 0.088(5) 0.058(4) -0.019(4) 0.014(4) 0.017(4)
C7 0.071(4) 0.059(4) 0.062(4) -0.011(3) 0.000(3) 0.001(3)
C8 0.053(3) 0.061(3) 0.053(3) -0.002(3) 0.013(3) -0.002(3)
C9 0.049(3) 0.059(3) 0.040(3) -0.002(3) 0.007(2) 0.000(2)
C10 0.051(3) 0.076(4) 0.051(3) -0.004(3) 0.018(3) -0.003(3)
C11 0.058(4) 0.065(4) 0.047(3) 0.006(3) 0.016(3) 0.001(3)
C12 0.043(3) 0.051(3) 0.046(3) 0.000(2) 0.008(2) 0.003(2)
C13 0.039(3) 0.054(3) 0.043(3) -0.005(2) 0.008(2) 0.000(2)
C14 0.047(3) 0.051(3) 0.053(3) -0.002(2) 0.011(3) 0.001(2)
C15 0.075(4) 0.066(4) 0.069(4) 0.004(3) 0.022(3) 0.021(3)
C16 0.110(6) 0.084(5) 0.059(4) 0.009(4) 0.033(4) 0.025(3)
C17 0.088(5) 0.091(5) 0.051(3) 0.003(4) 0.032(3) 0.001(3)
C18 0.058(4) 0.059(4) 0.061(3) 0.004(3) 0.012(3) -0.010(3)
C19 0.052(3) 0.047(3) 0.067(4) 0.007(3) 0.005(3) -0.002(3)
C20 0.060(4) 0.044(3) 0.052(3) 0.007(3) 0.004(3) 0.001(2)
C21 0.064(4) 0.075(4) 0.100(5) 0.004(3) 0.014(4) -0.025(4)
C22 0.105(6) 0.076(5) 0.101(5) 0.026(4) 0.002(5) -0.041(4)
C23 0.067(4) 0.069(4) 0.088(5) -0.002(3) 0.004(4) -0.016(4)
C24 0.054(4) 0.055(3) 0.079(4) 0.005(3) 0.016(3) -0.017(3)
C25 0.050(3) 0.048(3) 0.050(3) -0.005(2) 0.005(3) 0.001(2)
C26 0.045(3) 0.039(3) 0.050(3) -0.001(2) 0.007(2) -0.005(2)
C27 0.048(3) 0.060(4) 0.073(4) -0.002(3) 0.014(3) 0.012(3)
C28 0.053(4) 0.086(4) 0.084(4) -0.003(3) 0.007(3) 0.039(4)
C29 0.048(4) 0.061(4) 0.077(4) 0.005(3) 0.009(3) 0.020(3)
C30 0.050(4) 0.054(3) 0.058(3) 0.003(3) 0.015(3) 0.012(3)
N1 0.053(3) 0.047(2) 0.046(2) 0.001(2) 0.008(2) 0.003(2)
N2 0.051(3) 0.046(3) 0.052(3) -0.001(2) 0.014(2) 0.000(2)
N3 0.043(3) 0.052(3) 0.042(2) 0.0028(19) 0.0033(19) -0.002(2)
N4 0.044(3) 0.050(3) 0.054(3) 0.004(2) 0.011(2) 0.000(2)
N5 0.054(3) 0.057(3) 0.065(3) 0.008(2) 0.011(2) 0.013(2)
N6 0.057(3) 0.049(3) 0.076(3) -0.002(2) 0.008(3) -0.016(2)
Cl1 0.0595(9) 0.0634(9) 0.0718(9) -0.0083(7) -0.0024(7) 0.0051(7)
Cl2 0.0494(9) 0.0694(10) 0.1084(12) 0.0091(7) 0.0093(8) 0.0271(9)

loop_
_atom_type_symbol
_atom_type_description
_atom_type_scat_dispersion_real
_atom_type_scat_dispersion_imag
_atom_type_scat_source
C C 0.0033 0.0016 'International Tables Vol C Tables 4.2.6.8 and 6.1.1.4'
H H 0.0000 0.0000 'International Tables Vol C Tables 4.2.6.8 and 6.1.1.4'
N N 0.0061 0.0033 'International Tables Vol C Tables 4.2.6.8 and 6.1.1.4'
Cl Cl 0.1484 0.1585 'International Tables Vol C Tables 4.2.6.8 and 6.1.1.4'
Cu Cu 0.3201 1.2651 'International Tables Vol C Tables 4.2.6.8 and 6.1.1.4'

loop_
_geom_angle_atom_site_label_1
_geom_angle_atom_site_label_2
_geom_angle_atom_site_label_3
_geom_angle_site_symmetry_1
_geom_angle_site_symmetry_3
_geom_angle
_geom_angle_publ_flag
N4 Cu1 N6 . 3_775 111.23(18) y
N4 Cu1 Cl1 . . 141.19(13) y
N6 Cu1 Cl1 3_775 . 107.12(13) y
N1 Cu2 N5 . 3_675 108.71(17) y
N1 Cu2 Cl2 . . 142.93(13) y
N5 Cu2 Cl2 3_675 . 107.36(13) y
N4 C1 N3 . . 113.3(4) ?
N4 C1 C8 . . 123.9(5) ?
N3 C1 C8 . . 122.8(5) ?
C7 C2 N4 . . 129.4(5) ?
C7 C2 C3 . . 121.1(5) ?
N4 C2 C3 . . 109.5(4) ?
C4 C3 N3 . . 131.1(5) ?
C4 C3 C2 . . 122.6(5) ?
N3 C3 C2 . . 106.3(4) ?
C3 C4 C5 . . 115.4(6) ?
C3 C4 H4 . . 122.3 ?
C5 C4 H4 . . 122.3 ?
C6 C5 C4 . . 122.0(6) ?
C6 C5 H5 . . 119.0 ?
C4 C5 H5 . . 119.0 ?
C7 C6 C5 . . 122.0(6) ?
C7 C6 H6 . . 119.0 ?
C5 C6 H6 . . 119.0 ?
C2 C7 C6 . . 116.8(5) ?
C2 C7 H7 . . 121.6 ?
C6 C7 H7 . . 121.6 ?
C1 C8 C9 . . 112.9(4) ?
C1 C8 H8A . . 109.0 ?
C9 C8 H8A . . 109.0 ?
C1 C8 H8B . . 109.0 ?
C9 C8 H8B . . 109.0 ?
H8A C8 H8B . . 107.8 ?
C10 C9 C8 . . 110.5(4) ?
C10 C9 H9A . . 109.5 ?
C8 C9 H9A . . 109.5 ?
C10 C9 H9B . . 109.5 ?
C8 C9 H9B . . 109.5 ?
H9A C9 H9B . . 108.1 ?
C9 C10 C11 . . 112.7(4) ?
C9 C10 H10A . . 109.0 ?
C11 C10 H10A . . 109.0 ?
C9 C10 H10B . . 109.0 ?
C11 C10 H10B . . 109.0 ?
H10A C10 H10B . . 107.8 ?
C12 C11 C10 . . 113.0(4) ?
C12 C11 H11A . . 109.0 ?
C10 C11 H11A . . 109.0 ?
C12 C11 H11B . . 109.0 ?
C10 C11 H11B . . 109.0 ?
H11A C11 H11B . . 107.8 ?
N1 C12 N2 . . 111.8(4) ?
N1 C12 C11 . . 123.4(4) ?
N2 C12 C11 . . 124.8(5) ?
C18 C13 C14 . . 120.0(5) ?
C18 C13 N1 . . 131.5(5) ?
C14 C13 N1 . . 108.5(4) ?
C15 C14 C13 . . 122.0(5) ?
C15 C14 N2 . . 132.5(5) ?
C13 C14 N2 . . 105.5(4) ?
C16 C15 C14 . . 116.9(5) ?
C16 C15 H15 . . 121.5 ?
C14 C15 H15 . . 121.5 ?
C15 C16 C17 . . 121.7(5) ?
C15 C16 H16 . . 119.1 ?
C17 C16 H16 . . 119.1 ?
C18 C17 C16 . . 121.3(5) ?
C18 C17 H17 . . 119.3 ?
C16 C17 H17 . . 119.3 ?
C17 C18 C13 . . 118.0(5) ?
C17 C18 H18 . . 121.0 ?
C13 C18 H18 . . 121.0 ?
N2 C19 C20 . . 111.4(4) ?
N2 C19 H19A . . 109.3 ?
C20 C19 H19A . . 109.3 ?
N2 C19 H19B . . 109.3 ?
C20 C19 H19B . . 109.3 ?
H19A C19 H19B . . 108.0 ?
C21 C20 C24 . . 116.3(5) ?
C21 C20 C19 . . 119.5(5) ?
C24 C20 C19 . . 124.1(5) ?
C20 C21 C22 . . 119.2(6) ?
C20 C21 H21 . . 120.4 ?
C22 C21 H21 . . 120.4 ?
C21 C22 C23 . . 120.7(6) ?
C21 C22 H22 . . 119.7 ?
C23 C22 H22 . . 119.7 ?
N6 C23 C22 . . 120.6(6) ?
N6 C23 H23 . . 119.7 ?
C22 C23 H23 . . 119.7 ?
N6 C24 C20 . . 124.2(5) ?
N6 C24 H24 . . 117.9 ?
C20 C24 H24 . . 117.9 ?
N3 C25 C26 . . 112.2(4) ?
N3 C25 H25A . . 109.2 ?
C26 C25 H25A . . 109.2 ?
N3 C25 H25B . . 109.2 ?
C26 C25 H25B . . 109.2 ?
H25A C25 H25B . . 107.9 ?
C30 C26 C27 . . 117.0(5) ?
C30 C26 C25 . . 121.1(5) ?
C27 C26 C25 . . 121.8(5) ?
C26 C27 C28 . . 120.1(5) ?
C26 C27 H27 . . 120.0 ?
C28 C27 H27 . . 120.0 ?
C29 C28 C27 . . 118.6(5) ?
C29 C28 H28 . . 120.7 ?
C27 C28 H28 . . 120.7 ?
N5 C29 C28 . . 123.0(5) ?
N5 C29 H29 . . 118.5 ?
C28 C29 H29 . . 118.5 ?
N5 C30 C26 . . 124.3(5) ?
N5 C30 H30 . . 117.8 ?
C26 C30 H30 . . 117.8 ?
C12 N1 C13 . . 106.8(4) ?
C12 N1 Cu2 . . 124.7(3) ?
C13 N1 Cu2 . . 128.5(3) ?
C12 N2 C14 . . 107.5(4) ?
C12 N2 C19 . . 127.1(4) ?
C14 N2 C19 . . 124.1(4) ?
C1 N3 C3 . . 105.7(4) ?
C1 N3 C25 . . 128.3(4) ?
C3 N3 C25 . . 125.5(4) ?
C1 N4 C2 . . 105.2(4) ?
C1 N4 Cu1 . . 131.3(3) ?
C2 N4 Cu1 . . 123.3(3) ?
C29 N5 C30 . . 117.0(5) ?
C29 N5 Cu2 . 3_675 120.4(4) ?
C30 N5 Cu2 . 3_675 121.7(4) ?
C24 N6 C23 . . 118.9(5) ?
C24 N6 Cu1 . 3_775 119.8(4) ?
C23 N6 Cu1 . 3_775 121.0(4) ?

loop_
_geom_bond_atom_site_label_1
_geom_bond_atom_site_label_2
_geom_bond_site_symmetry_2
_geom_bond_distance
_geom_bond_publ_flag
Cu1 N4 . 1.940(4) y
Cu1 N6 3_775 2.079(5) y
Cu1 Cl1 . 2.1836(16) y
Cu2 N1 . 1.942(4) y
Cu2 N5 3_675 2.116(4) y
Cu2 Cl2 . 2.1672(16) y
C1 N4 . 1.318(6) ?
C1 N3 . 1.363(6) ?
C1 C8 . 1.502(7) ?
C2 C7 . 1.375(7) ?
C2 N4 . 1.379(6) ?
C2 C3 . 1.391(7) ?
C3 C4 . 1.380(7) ?
C3 N3 . 1.385(6) ?
C4 C5 . 1.390(8) ?
C4 H4 . 0.9300 ?
C5 C6 . 1.379(8) ?
C5 H5 . 0.9300 ?
C6 C7 . 1.376(8) ?
C6 H6 . 0.9300 ?
C7 H7 . 0.9300 ?
C8 C9 . 1.535(7) ?
C8 H8A . 0.9700 ?
C8 H8B . 0.9700 ?
C9 C10 . 1.517(6) ?
C9 H9A . 0.9700 ?
C9 H9B . 0.9700 ?
C10 C11 . 1.526(7) ?
C10 H10A . 0.9700 ?
C10 H10B . 0.9700 ?
C11 C12 . 1.485(6) ?
C11 H11A . 0.9700 ?
C11 H11B . 0.9700 ?
C12 N1 . 1.332(6) ?
C12 N2 . 1.357(6) ?
C13 C18 . 1.379(6) ?
C13 C14 . 1.399(7) ?
C13 N1 . 1.414(6) ?
C14 C15 . 1.387(7) ?
C14 N2 . 1.423(6) ?
C15 C16 . 1.367(8) ?
C15 H15 . 0.9300 ?
C16 C17 . 1.387(8) ?
C16 H16 . 0.9300 ?
C17 C18 . 1.378(7) ?
C17 H17 . 0.9300 ?
C18 H18 . 0.9300 ?
C19 N2 . 1.462(6) ?
C19 C20 . 1.510(7) ?
C19 H19A . 0.9700 ?
C19 H19B . 0.9700 ?
C20 C21 . 1.372(8) ?
C20 C24 . 1.429(7) ?
C21 C22 . 1.374(9) ?
C21 H21 . 0.9300 ?
C22 C23 . 1.408(9) ?
C22 H22 . 0.9300 ?
C23 N6 . 1.324(7) ?
C23 H23 . 0.9300 ?
C24 N6 . 1.319(7) ?
C24 H24 . 0.9300 ?
C25 N3 . 1.455(6) ?
C25 C26 . 1.511(7) ?
C25 H25A . 0.9700 ?
C25 H25B . 0.9700 ?
C26 C30 . 1.361(7) ?
C26 C27 . 1.373(7) ?
C27 C28 . 1.377(8) ?
C27 H27 . 0.9300 ?
C28 C29 . 1.355(7) ?
C28 H28 . 0.9300 ?
C29 N5 . 1.335(6) ?
C29 H29 . 0.9300 ?
C30 N5 . 1.338(6) ?
C30 H30 . 0.9300 ?
N5 Cu2 3_675 2.116(4) ?
N6 Cu1 3_775 2.079(5) ?

loop_
_geom_torsion_atom_site_label_1
_geom_torsion_atom_site_label_2
_geom_torsion_atom_site_label_3
_geom_torsion_atom_site_label_4
_geom_torsion_site_symmetry_1
_geom_torsion_site_symmetry_4
_geom_torsion
C7 C2 C3 C4 . . 1.2(8)
N4 C2 C3 C4 . . -179.0(5)
C7 C2 C3 N3 . . -179.8(5)
N4 C2 C3 N3 . . 0.0(5)
N3 C3 C4 C5 . . 178.9(5)
C2 C3 C4 C5 . . -2.4(8)
C3 C4 C5 C6 . . 0.8(10)
C4 C5 C6 C7 . . 2.2(11)
N4 C2 C7 C6 . . -178.0(6)
C3 C2 C7 C6 . . 1.8(8)
C5 C6 C7 C2 . . -3.4(10)
N4 C1 C8 C9 . . 84.5(6)
N3 C1 C8 C9 . . -94.6(6)
C1 C8 C9 C10 . . 177.0(5)
C8 C9 C10 C11 . . 179.2(4)
C9 C10 C11 C12 . . -164.8(5)
C10 C11 C12 N1 . . 61.0(7)
C10 C11 C12 N2 . . -117.3(6)
C18 C13 C14 C15 . . 1.8(8)
N1 C13 C14 C15 . . -178.2(5)
C18 C13 C14 N2 . . -179.7(4)
N1 C13 C14 N2 . . 0.2(5)
C13 C14 C15 C16 . . -2.3(9)
N2 C14 C15 C16 . . 179.7(6)
C14 C15 C16 C17 . . 1.5(10)
C15 C16 C17 C18 . . -0.1(11)
C16 C17 C18 C13 . . -0.5(9)
C14 C13 C18 C17 . . -0.4(8)
N1 C13 C18 C17 . . 179.7(5)
N2 C19 C20 C21 . . -158.4(5)
N2 C19 C20 C24 . . 24.6(7)
C24 C20 C21 C22 . . 0.1(9)
C19 C20 C21 C22 . . -177.1(6)
C20 C21 C22 C23 . . -1.5(11)
C21 C22 C23 N6 . . 0.3(11)
C21 C20 C24 N6 . . 2.8(9)
C19 C20 C24 N6 . . 179.9(5)
N3 C25 C26 C30 . . 48.3(6)
N3 C25 C26 C27 . . -127.6(5)
C30 C26 C27 C28 . . 0.4(8)
C25 C26 C27 C28 . . 176.4(5)
C26 C27 C28 C29 . . -1.6(9)
C27 C28 C29 N5 . . 1.7(10)
C27 C26 C30 N5 . . 0.8(8)
C25 C26 C30 N5 . . -175.2(5)
N2 C12 N1 C13 . . 1.2(6)
C11 C12 N1 C13 . . -177.3(5)
N2 C12 N1 Cu2 . . -176.7(3)
C11 C12 N1 Cu2 . . 4.8(7)
C18 C13 N1 C12 . . 179.1(5)
C14 C13 N1 C12 . . -0.9(5)
C18 C13 N1 Cu2 . . -3.1(8)
C14 C13 N1 Cu2 . . 176.9(3)
N5 Cu2 N1 C12 3_675 . 57.7(4)
Cl2 Cu2 N1 C12 . . -108.5(4)
N5 Cu2 N1 C13 3_675 . -119.7(4)
Cl2 Cu2 N1 C13 . . 74.1(5)
N1 C12 N2 C14 . . -1.1(6)
C11 C12 N2 C14 . . 177.4(5)
N1 C12 N2 C19 . . -168.9(5)
C11 C12 N2 C19 . . 9.6(8)
C15 C14 N2 C12 . . 178.7(6)
C13 C14 N2 C12 . . 0.5(5)
C15 C14 N2 C19 . . -13.0(9)
C13 C14 N2 C19 . . 168.7(5)
C20 C19 N2 C12 . . 79.5(6)
C20 C19 N2 C14 . . -86.5(6)
N4 C1 N3 C3 . . -0.8(5)
C8 C1 N3 C3 . . 178.3(4)
N4 C1 N3 C25 . . -173.0(4)
C8 C1 N3 C25 . . 6.2(8)
C4 C3 N3 C1 . . 179.4(6)
C2 C3 N3 C1 . . 0.5(5)
C4 C3 N3 C25 . . -8.2(8)
C2 C3 N3 C25 . . 172.9(4)
C26 C25 N3 C1 . . 77.3(6)
C26 C25 N3 C3 . . -93.5(5)
N3 C1 N4 C2 . . 0.8(5)
C8 C1 N4 C2 . . -178.4(5)
N3 C1 N4 Cu1 . . -176.0(3)
C8 C1 N4 Cu1 . . 4.9(7)
C7 C2 N4 C1 . . 179.3(5)
C3 C2 N4 C1 . . -0.4(5)
C7 C2 N4 Cu1 . . -3.6(7)
C3 C2 N4 Cu1 . . 176.7(3)
N6 Cu1 N4 C1 3_775 . 63.3(5)
Cl1 Cu1 N4 C1 . . -126.0(4)
N6 Cu1 N4 C2 3_775 . -113.0(4)
Cl1 Cu1 N4 C2 . . 57.7(5)
C28 C29 N5 C30 . . -0.6(9)
C28 C29 N5 Cu2 . 3_675 -170.4(5)
C26 C30 N5 C29 . . -0.7(8)
C26 C30 N5 Cu2 . 3_675 169.0(4)
C20 C24 N6 C23 . . -4.1(9)
C20 C24 N6 Cu1 . 3_775 -177.5(4)
C22 C23 N6 C24 . . 2.5(9)
C22 C23 N6 Cu1 . 3_775 175.8(5)
